data_7155929
loop_
_publ_author_name
'Sedenkova, Kseniya N.'
'Averina, Elena B.'
'Grishin, Y K.'
'Kolodjashnaja, Julia V.'
'Rybakov, Victor B.'
'Kuznetsova, Tamara S.'
'Hughes, Audrey'
'Gomes, Gabriel dos Passos'
'Alabugin, Igor'
'Zefirov, Nikolay S.'

_publ_section_title
;
 Substituent effects on stereoselectivity of dihalocarbene reactions with
 cyclohexadiene and on the reactivity of bis-dihalocyclopropanes in
 electrophilic nitrations on route to pyrimidine N-oxides
;
_journal_name_full 'Org. Biomol. Chem.'
_journal_paper_doi 10.1039/C7OB02463K
_journal_year 2017
_chemical_formula_moiety 'C8 H8 Br2 F2'
_chemical_formula_sum 'C8 H8 Br2 F2'
_chemical_formula_weight 301.94
_chemical_melting_point_gt 409
_chemical_melting_point_lt 411
_chemical_name_systematic
; 
 4,8--Dibromo--4,8--difluorotricyclo[5.1.0.0^3,5^]octane 
;
_space_group_IT_number 14
_symmetry_cell_setting monoclinic
_symmetry_space_group_name_Hall '-P 2yn'
_symmetry_space_group_name_H-M 'P 1 21/n 1'
_atom_sites_solution_hydrogens geom
_atom_sites_solution_primary direct
_atom_sites_solution_secondary difmap
_audit_creation_method SHELXL97
_audit_update_record
;
2014-01-30 deposited with the CCDC.
2017-10-16 downloaded from the CCDC.
;
_cell_angle_alpha 90.00
_cell_angle_beta 100.172(7)
_cell_angle_gamma 90.00
_cell_formula_units_Z 2
_cell_length_a 6.2656(6)
_cell_length_b 6.3728(4)
_cell_length_c 11.8196(12)
_cell_measurement_reflns_used 8270
_cell_measurement_temperature 295(2)
_cell_measurement_theta_max 26.60
_cell_measurement_theta_min 3.19
_cell_volume 464.53(7)
_computing_cell_refinement '<i>X--AREA</i>  (STOE & CIE, 2012)'
_computing_data_collection '<i>X--AREA</i>  (STOE & CIE, 2012)'
_computing_data_reduction '<i>X--RED</i>   (STOE & CIE, 2012)'
_computing_molecular_graphics '<i>Ortep--3</i> (Farrugia,   1997)'
_computing_publication_material '<i>WinGX</i>    (Farrugia,   1999)'
_computing_structure_refinement '<i>SHELXL97</i> (Sheldrick,  2008)'
_computing_structure_solution '<i>SHELXS97</i> (Sheldrick,  2008)'
_diffrn_ambient_temperature 295(2)
_diffrn_detector 'Hybride pixel array detector'
_diffrn_detector_area_resol_mean 5.81
_diffrn_detector_type 'DECTRIS Pilatus--100K'
_diffrn_measured_fraction_theta_full 0.993
_diffrn_measured_fraction_theta_max 0.993
_diffrn_measurement_device 'Four cyrcle diffractometer'
_diffrn_measurement_device_type STADI--VARY
_diffrn_measurement_method 'Rotation method'
_diffrn_radiation_collimation '0.5 mm diameter, monocapillary'
_diffrn_radiation_monochromator 'Plane graphite'
_diffrn_radiation_polarisn_norm 0
_diffrn_radiation_source 'LFF Sealed Tube'
_diffrn_radiation_type MoK\a
_diffrn_radiation_wavelength 0.71073
_diffrn_reflns_av_R_equivalents 0.0417
_diffrn_reflns_av_sigmaI/netI 0.0934
_diffrn_reflns_limit_h_max 7
_diffrn_reflns_limit_h_min -7
_diffrn_reflns_limit_k_max 8
_diffrn_reflns_limit_k_min 0
_diffrn_reflns_limit_l_max 14
_diffrn_reflns_limit_l_min 0
_diffrn_reflns_number 969
_diffrn_reflns_theta_full 26.70
_diffrn_reflns_theta_max 26.70
_diffrn_reflns_theta_min 3.45
_diffrn_source 'SEIFERT Iso--Debyeflex 3003'
_diffrn_source_current 40
_diffrn_source_power 2.000
_diffrn_source_voltage 50
_exptl_absorpt_coefficient_mu 8.697
_exptl_absorpt_correction_T_max 0.1706
_exptl_absorpt_correction_T_min 0.0640
_exptl_absorpt_correction_type refdelf
_exptl_absorpt_process_details
;
 Parkin, Moezzi & Hope. (1995). J. Appl. Cryst. 28, 53-56
 Cubic fit to sin(theta)/lambda - 24 parameters
;
_exptl_crystal_colour Colourless
_exptl_crystal_density_diffrn 2.159
_exptl_crystal_density_method 'not measured'
_exptl_crystal_description Prism
_exptl_crystal_F_000 288
_exptl_crystal_preparation 'petroleum ether'
_exptl_crystal_size_max 0.2
_exptl_crystal_size_mid 0.2
_exptl_crystal_size_min 0.2
_refine_diff_density_max 0.936
_refine_diff_density_min -1.089
_refine_diff_density_rms 0.210
_refine_ls_extinction_coef 0.029(6)
_refine_ls_extinction_expression Fc^*^=kFc[1+0.001xFc^2^\l^3^/sin(2\q)]^-1/4^
_refine_ls_extinction_method SHELXL
_refine_ls_goodness_of_fit_ref 0.938
_refine_ls_hydrogen_treatment constr
_refine_ls_matrix_type full
_refine_ls_number_parameters 56
_refine_ls_number_reflns 969
_refine_ls_number_restraints 0
_refine_ls_restrained_S_all 0.938
_refine_ls_R_factor_all 0.0778
_refine_ls_R_factor_gt 0.0615
_refine_ls_shift/su_max 0.000
_refine_ls_shift/su_mean 0.000
_refine_ls_structure_factor_coef Fsqd
_refine_ls_weighting_details 'calc w=1/[\s^2^(Fo^2^)+(0.0799P)^2^] where P=(Fo^2^+2Fc^2^)/3'
_refine_ls_weighting_scheme calc
_refine_ls_wR_factor_gt 0.1400
_refine_ls_wR_factor_ref 0.1463
_reflns_number_gt 671
_reflns_number_total 969
_reflns_threshold_expression >2\s(I)
_cod_data_source_file c7ob02463k2.cif
_cod_data_source_block aver92
_cod_depositor_comments
;
The following automatic conversions were performed:

'_symmetry_cell_setting' value 'Monoclinic' changed to 'monoclinic'
according to
/home/data/users/saulius/crontab/automatic-downloads/rss-feeds/RSC/lib/dictionaries/cif_core.dic
dictionary named 'cif_core.dic' version 2.4.2 from 2011-04-26.

Automatic conversion script
Id: cif_fix_values 4973 2017-02-22 13:04:09Z antanas 
;
_cod_original_sg_symbol_H-M 'P 21/n'
_cod_database_code 7155929
_exptl_absorpt_factor_mur 2.174
_exptl_absorpt_correction_t_ave 0.1178
_exptl_absorpt_rmerge_before 0.1047
_exptl_absorpt_rmerge_after 0.0798

loop_
_symmetry_equiv_pos_as_xyz
'x, y, z'
'-x+1/2, y+1/2, -z+1/2'
'-x, -y, -z'
'x-1/2, -y-1/2, z-1/2'

loop_
_atom_site_label
_atom_site_type_symbol
_atom_site_fract_x
_atom_site_fract_y
_atom_site_fract_z
_atom_site_U_iso_or_equiv
_atom_site_adp_type
_atom_site_occupancy
_atom_site_symmetry_multiplicity
_atom_site_calc_flag
_atom_site_refinement_flags
C1 C 0.8210(9) 0.8310(9) 0.5058(5) 0.0412(13) Uani 1 1 d .
H1A H 0.6877 0.8517 0.5354 0.049 Uiso 1 1 calc R
H1B H 0.8227 0.6864 0.4804 0.049 Uiso 1 1 calc R
C2 C 0.9939(9) 1.1384(8) 0.3981(5) 0.0404(14) Uani 1 1 d .
H2 H 0.9413 1.2679 0.3578 0.048 Uiso 1 1 calc R
C3 C 0.8149(9) 0.9711(9) 0.4024(5) 0.0415(13) Uani 1 1 d .
H3 H 0.6691 1.0133 0.3650 0.050 Uiso 1 1 calc R
C4 C 0.9732(9) 0.9491(10) 0.3239(5) 0.0428(13) Uani 1 1 d .
Br4 Br 1.18732(12) 0.73580(10) 0.34278(7) 0.0611(4) Uani 1 1 d .
F4 F 0.8964(7) 0.9775(7) 0.2081(4) 0.0676(12) Uani 1 1 d .

loop_
_atom_site_aniso_label
_atom_site_aniso_U_11
_atom_site_aniso_U_22
_atom_site_aniso_U_33
_atom_site_aniso_U_23
_atom_site_aniso_U_13
_atom_site_aniso_U_12
C1 0.035(3) 0.045(3) 0.046(3) -0.005(3) 0.015(3) -0.014(2)
C2 0.033(3) 0.036(3) 0.057(4) 0.012(2) 0.019(3) -0.001(2)
C3 0.027(3) 0.047(3) 0.053(3) 0.003(3) 0.015(2) -0.007(2)
C4 0.037(3) 0.054(3) 0.040(3) -0.001(3) 0.014(3) -0.009(3)
Br4 0.0577(6) 0.0529(5) 0.0822(6) -0.0112(3) 0.0387(4) 0.0027(3)
F4 0.069(3) 0.093(3) 0.042(2) 0.004(2) 0.0090(18) -0.029(2)

loop_
_atom_type_symbol
_atom_type_description
_atom_type_scat_dispersion_real
_atom_type_scat_dispersion_imag
_atom_type_scat_source
C C 0.0033 0.0016 'International Tables Vol C Tables 4.2.6.8 and 6.1.1.4'
H H 0.0000 0.0000 'International Tables Vol C Tables 4.2.6.8 and 6.1.1.4'
Br Br -0.2901 2.4595 'International Tables Vol C Tables 4.2.6.8 and 6.1.1.4'
F F 0.0171 0.0103 'International Tables Vol C Tables 4.2.6.8 and 6.1.1.4'

loop_
_geom_angle_atom_site_label_1
_geom_angle_atom_site_label_2
_geom_angle_atom_site_label_3
_geom_angle
_geom_angle_site_symmetry_1
_geom_angle_site_symmetry_3
C2 C1 C3 116.5(4) 3_776 .
C2 C1 H1A 108.2 3_776 .
C3 C1 H1A 108.2 . .
C2 C1 H1B 108.2 3_776 .
C3 C1 H1B 108.2 . .
H1A C1 H1B 107.3 . .
C4 C2 C1 122.2(5) . 3_776
C4 C2 C3 58.3(4) . .
C1 C2 C3 122.3(5) 3_776 .
C4 C2 H2 114.3 . .
C1 C2 H2 114.3 3_776 .
C3 C2 H2 114.3 . .
C4 C3 C1 121.9(5) . .
C4 C3 C2 58.5(3) . .
C1 C3 C2 121.1(5) . .
C4 C3 H3 114.7 . .
C1 C3 H3 114.7 . .
C2 C3 H3 114.7 . .
F4 C4 C3 117.0(6) . .
F4 C4 C2 117.3(5) . .
C3 C4 C2 63.3(4) . .
F4 C4 Br4 109.0(4) . .
C3 C4 Br4 122.2(4) . .
C2 C4 Br4 121.8(5) . .

loop_
_geom_bond_atom_site_label_1
_geom_bond_atom_site_label_2
_geom_bond_distance
_geom_bond_site_symmetry_2
C1 C2 1.486(9) 3_776
C1 C3 1.508(8) .
C1 H1A 0.9700 .
C1 H1B 0.9700 .
C2 C4 1.484(8) .
C2 C1 1.486(9) 3_776
C2 C3 1.555(7) .
C2 H2 0.9800 .
C3 C4 1.480(7) .
C3 H3 0.9800 .
C4 F4 1.381(7) .
C4 Br4 1.895(6) .

loop_
_geom_torsion_atom_site_label_1
_geom_torsion_atom_site_label_2
_geom_torsion_atom_site_label_3
_geom_torsion_atom_site_label_4
_geom_torsion
_geom_torsion_site_symmetry_1
C2 C1 C3 C4 69.8(7) 3_776
C2 C1 C3 C2 -0.1(8) 3_776
C1 C2 C3 C4 -110.5(6) 3_776
C4 C2 C3 C1 110.6(6) .
C1 C2 C3 C1 0.1(9) 3_776
C1 C3 C4 F4 141.9(6) .
C2 C3 C4 F4 -108.6(6) .
C1 C3 C4 C2 -109.5(6) .
C1 C3 C4 Br4 2.9(8) .
C2 C3 C4 Br4 112.4(5) .
C1 C2 C4 F4 -141.0(5) 3_776
C3 C2 C4 F4 108.3(6) .
C1 C2 C4 C3 110.7(6) 3_776
C1 C2 C4 Br4 -2.3(7) 3_776
C3 C2 C4 Br4 -113.0(5) .
